data_7105574
loop_
_publ_author_name
'Nelyubina, Yulia V.'
'Glukhov, Ivan V.'
'Antipin, Mikhail Yu.'
'Lyssenko, Konstantin A.'

_publ_section_title
;
 &#x201C;Higher density does not mean higher stability&#x201D; mystery
 of paracetamol finally unraveled
;
_journal_issue 20
_journal_name_full 'Chemical Communications'
_journal_page_first 3469
_journal_paper_doi 10.1039/b927429d
_journal_volume 46
_journal_year 2010
_chemical_formula_moiety 'C8 H9 N O2'
_chemical_formula_sum 'C8 H9 N O2'
_chemical_formula_weight 151.16
_chemical_name_systematic
;
?
;
_space_group_IT_number 61
_symmetry_space_group_name_Hall '-P 2ac 2ab'
_symmetry_space_group_name_H-M 'P b c a'
_audit_conform_dict_location ftp://ftp.iucr.org/pub/cif_core.dic
_audit_conform_dict_name cif_core.dic
_audit_conform_dict_version 2.3
_audit_creation_date '30-Mar-03 T14:26:56-00:00'
_audit_creation_method 'XD routine XDCIF'
_cell_angle_alpha 90
_cell_angle_beta 90
_cell_angle_gamma 90
_cell_length_a 11.7652(2)
_cell_length_b 7.1877(2)
_cell_length_c 17.1679(3)
_cell_volume 1451.80(5)
_computing_molecular_graphics 'Volkov et al, (2006)'
_computing_publication_material 'Volkov et al, (2006)'
_computing_structure_refinement 'Volkov et al, (2006)'
_diffrn_ambient_temperature 100(2)
_diffrn_measurement_device_type 'Bruker SMART APEX2 CCD area detector'
_diffrn_measurement_method 'phi and omega scans'
_diffrn_radiation_monochromator graphite
_diffrn_radiation_source 'fine-focus sealed tube'
_diffrn_radiation_type MoK\a
_diffrn_radiation_wavelength 0.71073
_diffrn_reflns_av_R_equivalents 0.0285
_diffrn_reflns_av_sigmaI/netI 0.0105
_diffrn_reflns_limit_h_max 27
_diffrn_reflns_limit_h_min -27
_diffrn_reflns_limit_k_max 17
_diffrn_reflns_limit_k_min -17
_diffrn_reflns_limit_l_max 40
_diffrn_reflns_limit_l_min -40
_diffrn_reflns_number 200874
_diffrn_reflns_theta_max 57.49
_diffrn_reflns_theta_min 2.37
_exptl_absorpt_coefficient_mu 0.100
_exptl_absorpt_correction_T_max 0.979
_exptl_absorpt_correction_T_min 0.965
_exptl_absorpt_correction_type multi-scan
_exptl_absorpt_process_details 'APEX2 (Bruker, 2005)'
_exptl_crystal_colour colorless
_exptl_crystal_density_diffrn 1.383
_exptl_crystal_density_method 'not measured'
_exptl_crystal_description prism
_exptl_crystal_F_000 640
_exptl_crystal_size_max 0.30
_exptl_crystal_size_mid 0.25
_exptl_crystal_size_min 0.25
_refine_ls_extinction_method none
_refine_ls_goodness_of_fit_ref 2.222
_refine_ls_matrix_type full
_refine_ls_number_parameters 139
_refine_ls_number_reflns 6708
_refine_ls_number_restraints 0
_refine_ls_R_factor_all 0.022
_refine_ls_R_factor_gt 0.018
_refine_ls_shift/su_max 0.00001
_refine_ls_structure_factor_coef F
_refine_ls_weighting_details
;
calc w1 = [Fo*sqrt(w2) + sqrt(Fo^2^w2^2^ + sqrt(w2^2^))]^2^
where
calc w2 = q/[s^2^(Fo^2^) + (0.02 P)^2^ + 0.10 P + 0.00 + 0.00 sin(th)]
where P = (0.3333 Fo^2^ + 0.6667 Fc^2^)
q = 1.0
;
_refine_ls_weighting_scheme calc
_refine_ls_wR_factor_ref 0.021
_reflns_number_gt 8034
_reflns_number_total 10140
_reflns_threshold_expression I>2/s(I)
_cod_data_source_file b927429d.txt
_cod_data_source_block A
_cod_database_code 7105574

loop_
_space_group_symop_id
_space_group_symop_operation_xyz
1 +X,+Y,+Z
2 1/2-X,-Y,1/2+Z
3 -X,1/2+Y,1/2-Z
4 1/2+X,1/2-Y,-Z
5 -X,-Y,-Z
6 1/2+X,+Y,1/2-Z
7 +X,1/2-Y,1/2+Z
8 1/2-X,1/2+Y,+Z

loop_
_atom_local_axes_atom_label
_atom_local_axes_atom0
_atom_local_axes_ax1
_atom_local_axes_atom1
_atom_local_axes_atom2
_atom_local_axes_ax2
O(1) H(1O) Z O(1) C(1) Y
O(2) C(7) Z O(2) N(1) Y
N(1) H(1N) Z N(1) C(7) Y
C(1) C(6) X C(1) C(2) Y
C(2) C(3) X C(2) C(1) Y
C(3) C(4) X C(3) C(2) Y
C(4) C(5) X C(4) C(3) Y
C(5) C(4) X C(5) C(6) Y
C(6) C(1) X C(6) C(5) Y
C(7) O(2) Z C(7) N(1) Y
C(8) H(8A) Z C(8) H(8B) Y
H(1O) O(1) Z H(1O) C(1) Y
H(1N) N(1) Z H(1N) C(7) Y
H(2) C(2) Z H(2) C(1) Y
H(3) C(3) Z H(3) C(2) Y
H(5) C(5) Z H(5) C(6) Y
H(6) C(6) Z H(6) C(1) Y
H(8C) C(8) Z H(8C) H(8A) Y
H(8B) C(8) Z H(8B) H(8A) Y
H(8A) C(8) Z H(8A) H(8C) Y

loop_
_atom_rho_multipole_atom_label
_atom_rho_multipole_coeff_Pv
_atom_rho_multipole_coeff_P00
_atom_rho_multipole_coeff_P11
_atom_rho_multipole_coeff_P1-1
_atom_rho_multipole_coeff_P10
_atom_rho_multipole_coeff_P20
_atom_rho_multipole_coeff_P21
_atom_rho_multipole_coeff_P2-1
_atom_rho_multipole_coeff_P22
_atom_rho_multipole_coeff_P2-2
_atom_rho_multipole_coeff_P30
_atom_rho_multipole_coeff_P31
_atom_rho_multipole_coeff_P3-1
_atom_rho_multipole_coeff_P32
_atom_rho_multipole_coeff_P3-2
_atom_rho_multipole_coeff_P33
_atom_rho_multipole_coeff_P3-3
_atom_rho_multipole_coeff_P40
_atom_rho_multipole_coeff_P41
_atom_rho_multipole_coeff_P4-1
_atom_rho_multipole_coeff_P42
_atom_rho_multipole_coeff_P4-2
_atom_rho_multipole_coeff_P43
_atom_rho_multipole_coeff_P4-3
_atom_rho_multipole_coeff_P44
_atom_rho_multipole_coeff_P4-4
_atom_rho_multipole_kappa
_atom_rho_multipole_kappa_prime0
_atom_rho_multipole_kappa_prime1
_atom_rho_multipole_kappa_prime2
_atom_rho_multipole_kappa_prime3
_atom_rho_multipole_kappa_prime4
_atom_rho_multipole_radial_slater_n0
_atom_rho_multipole_radial_slater_zeta0
_atom_rho_multipole_radial_slater_n1
_atom_rho_multipole_radial_slater_zeta1
_atom_rho_multipole_radial_slater_n2
_atom_rho_multipole_radial_slater_zeta2
_atom_rho_multipole_radial_slater_n3
_atom_rho_multipole_radial_slater_zeta3
_atom_rho_multipole_radial_slater_n4
_atom_rho_multipole_radial_slater_zeta4
O(1) 6.1333 0 0.017(4) -0.070(4) -0.050(4) -0.030(5) 0.015(4) 0.036(4) 0.083(4) 0.017(4) 0.087(6) 0.005(6) -0.007(5) 0.062(6) 0.000(5) -0.010(6) -0.013(6) 0 0 0 0 0 0 0 0 0 0.996807 0.92971 0.92971 0.92971 0.92971 0.92971 2 4.466 2 4.466 2 4.466 3 4.466 4 4.466
O(2) 6.1257 0 -0.017(5) -0.020(4) -0.066(4) -0.042(5) -0.014(5) 0.007(4) -0.083(5) 0.021(4) -0.001(6) 0.010(6) 0.002(6) 0.050(6) -0.002(6) -0.014(6) 0.004(6) 0 0 0 0 0 0 0 0 0 0.996961 0.98395 0.98395 0.98395 0.98395 0.98395 2 4.466 2 4.466 2 4.466 3 4.466 4 4.466
N(1) 5.0923 0 0.018(5) 0.022(5) 0.017(5) -0.014(5) 0.001(5) -0.006(5) 0.015(5) -0.005(5) 0.160(6) -0.004(6) 0.012(6) 0.104(6) -0.019(6) 0.003(6) 0.024(6) 0 0 0 0 0 0 0 0 0 1.001255 0.973398 0.973398 0.973398 0.973398 0.973398 2 3.83936 2 3.83936 2 3.83936 3 3.83936 4 3.83936
C(1) 4.0867 0 0.043(7) 0.085(7) 0 -0.161(6) 0 0 0.027(7) -0.069(6) 0 0.023(8) 0.040(8) 0 0 0.332(8) 0.019(9) 0 0 0 0 0 0 0 0 0 1.005588 0.966963 0.966963 0.966963 0.966963 0.966963 2 3.1762 2 3.1762 2 3.1762 3 3.1762 4 3.1762
C(2) 4.0349 0 -0.006(7) -0.004(7) 0 -0.162(6) 0 0 0.017(6) -0.002(6) 0 0.008(8) 0.018(8) 0 0 0.224(8) 0.013(8) 0 0 0 0 0 0 0 0 0 1.007292 0.990711 0.990711 0.990711 0.990711 0.990711 2 3.1762 2 3.1762 2 3.1762 3 3.1762 4 3.1762
C(3) 4.1091 0 -0.017(7) 0.027(7) 0 -0.160(6) 0 0 -0.013(6) 0.000(6) 0 0.015(7) 0.008(7) 0 0 0.238(7) -0.010(8) 0 0 0 0 0 0 0 0 0 1.007292 0.990711 0.990711 0.990711 0.990711 0.990711 2 3.1762 2 3.1762 2 3.1762 3 3.1762 4 3.1762
C(4) 4.098 0 0.057(7) 0.074(7) 0 -0.142(6) 0 0 0.032(7) -0.067(7) 0 0.012(8) 0.046(8) 0 0 0.289(8) 0.003(9) 0 0 0 0 0 0 0 0 0 1.003108 0.959573 0.959573 0.959573 0.959573 0.959573 2 3.1762 2 3.1762 2 3.1762 3 3.1762 4 3.1762
C(5) 4.1192 0 0.018(7) 0.009(7) 0 -0.144(6) 0 0 0.008(6) -0.024(6) 0 -0.013(8) 0.008(7) 0 0 0.227(7) 0.004(8) 0 0 0 0 0 0 0 0 0 1.007292 0.990711 0.990711 0.990711 0.990711 0.990711 2 3.1762 2 3.1762 2 3.1762 3 3.1762 4 3.1762
C(6) 4.1253 0 -0.004(7) 0.014(7) 0 -0.157(6) 0 0 0.002(6) -0.017(6) 0 -0.014(8) -0.004(8) 0 0 0.250(7) -0.006(8) 0 0 0 0 0 0 0 0 0 1.007292 0.990711 0.990711 0.990711 0.990711 0.990711 2 3.1762 2 3.1762 2 3.1762 3 3.1762 4 3.1762
C(7) 4.0856 0 -0.001(7) -0.029(7) 0.054(7) 0.204(7) 0.010(6) -0.012(7) -0.165(7) -0.003(6) 0.340(9) -0.009(9) -0.009(9) 0.235(9) -0.003(9) 0.006(8) 0.008(8) 0 0 0 0 0 0 0 0 0 1.003108 0.959573 0.959573 0.959573 0.959573 0.959573 2 3.1762 2 3.1762 2 3.1762 3 3.1762 4 3.1762
C(8) 4.0983 0 -0.057(7) 0.006(8) 0.014(8) 0.019(7) 0.033(6) -0.024(6) -0.009(6) 0.030(7) 0.147(9) -0.023(8) 0.019(8) -0.024(8) 0.081(8) -0.032(8) -0.139(8) 0 0 0 0 0 0 0 0 0 1.002264 0.982716 0.982716 0.982716 0.982716 0.982716 2 3.1762 2 3.1762 2 3.1762 3 3.1762 4 3.1762
H(1O) 0.8701 0 0 0 0.260(9) 0 0 0 0 0 0 0 0 0 0 0 0 0 0 0 0 0 0 0 0 0 1.2 1.2 1.2 1.2 1.2 1.2 0 2 1 2 2 2 3 2 4 2
H(1N) 0.814 0 0 0 0.200(8) 0 0 0 0 0 0 0 0 0 0 0 0 0 0 0 0 0 0 0 0 0 1.2 1.2 1.2 1.2 1.2 1.2 0 2 1 2 2 2 3 2 4 2
H(2) 0.8935 0 0 0 0.135(8) 0 0 0 0 0 0 0 0 0 0 0 0 0 0 0 0 0 0 0 0 0 1.2 1.2 1.2 1.2 1.2 1.2 0 2 1 2 2 2 3 2 4 2
H(3) 0.8428 0 0 0 0.149(7) 0 0 0 0 0 0 0 0 0 0 0 0 0 0 0 0 0 0 0 0 0 1.2 1.2 1.2 1.2 1.2 1.2 0 2 1 2 2 2 3 2 4 2
H(5) 0.8895 0 0 0 0.169(8) 0 0 0 0 0 0 0 0 0 0 0 0 0 0 0 0 0 0 0 0 0 1.2 1.2 1.2 1.2 1.2 1.2 0 2 1 2 2 2 3 2 4 2
H(6) 0.9268 0 0 0 0.153(8) 0 0 0 0 0 0 0 0 0 0 0 0 0 0 0 0 0 0 0 0 0 1.2 1.2 1.2 1.2 1.2 1.2 0 2 1 2 2 2 3 2 4 2
H(8C) 0.8956 0 0 0 0.162(9) 0 0 0 0 0 0 0 0 0 0 0 0 0 0 0 0 0 0 0 0 0 1.2 1.2 1.2 1.2 1.2 1.2 0 2 1 2 2 2 3 2 4 2
H(8B) 0.8751 0 0 0 0.179(8) 0 0 0 0 0 0 0 0 0 0 0 0 0 0 0 0 0 0 0 0 0 1.2 1.2 1.2 1.2 1.2 1.2 0 2 1 2 2 2 3 2 4 2
H(8A) 0.8842 0 0 0 0.190(9) 0 0 0 0 0 0 0 0 0 0 0 0 0 0 0 0 0 0 0 0 0 1.2 1.2 1.2 1.2 1.2 1.2 0 2 1 2 2 2 3 2 4 2

loop_
_atom_site_aniso_label
_atom_site_aniso_U_11
_atom_site_aniso_U_22
_atom_site_aniso_U_33
_atom_site_aniso_U_23
_atom_site_aniso_U_13
_atom_site_aniso_U_12
O(1) 0.010724 0.025101 0.01011 0.000236 0.001351 -0.000805
O(2) 0.012315 0.038441 0.01039 -0.000384 -0.001297 -0.004701
N(1) 0.008701 0.019703 0.009334 0.000661 0.000229 -0.00113
C(1) 0.008836 0.013804 0.009518 0.000287 0.000296 -0.000053
C(2) 0.008357 0.014834 0.010468 0.000311 -0.000026 -0.001462
C(3) 0.008652 0.015373 0.00973 -0.000374 -0.000609 -0.001683
C(4) 0.008163 0.01342 0.00921 0.0006 -0.000259 -0.000824
C(5) 0.00912 0.013563 0.010523 -0.000079 -0.000506 -0.002111
C(6) 0.010151 0.013873 0.009949 -0.000923 -0.000537 -0.001262
C(7) 0.010401 0.019408 0.009448 0.000685 0.000233 -0.000735
C(8) 0.013914 0.025504 0.012242 0.000632 0.003181 -0.0005

loop_
_atom_site_label
_atom_site_fract_x
_atom_site_fract_y
_atom_site_fract_z
_atom_site_U_iso_or_equiv
_atom_site_occupancy
_atom_site_symmetry_multiplicity
O(1) 0.738826 0.237239 0.630817 0.015 1 8
O(2) 0.60631 0.270128 1.002025 0.02 1 8
N(1) 0.48249 0.206363 0.903762 0.013 1 8
C(1) 0.678389 0.22342 0.698569 0.011 1 8
C(2) 0.724605 0.29518 0.767127 0.011 1 8
C(3) 0.663338 0.287764 0.836708 0.011 1 8
C(4) 0.55489 0.207988 0.837917 0.01 1 8
C(5) 0.510649 0.130697 0.769507 0.011 1 8
C(6) 0.571943 0.137739 0.700411 0.011 1 8
C(7) 0.508635 0.236588 0.979207 0.013 1 8
C(8) 0.408382 0.228393 1.033942 0.017 1 8
H(1O) 0.686781 0.229192 0.58563 0.033 1 8
H(1N) 0.399218 0.185639 0.890973 0.023 1 8
H(2) 0.807078 0.360981 0.765109 0.023 1 8
H(3) 0.698375 0.349909 0.888707 0.021 1 8
H(5) 0.428168 0.064784 0.77043 0.018 1 8
H(6) 0.538635 0.076342 0.647727 0.024 1 8
H(8C) 0.376489 0.367442 1.043464 0.04 1 8
H(8B) 0.431894 0.168396 1.089321 0.028 1 8
H(8A) 0.338349 0.148108 1.011046 0.034 1 8

loop_
_geom_angle_atom_site_label_1
_geom_angle_atom_site_label_2
_geom_angle_atom_site_label_3
_geom_angle
_geom_angle_site_symmetry_1
_geom_angle_site_symmetry_2
_geom_angle_site_symmetry_3
_geom_angle_publ_flag
C(1) O(1) H(1O) 109.92671938556 1_555 1_555 1_555 yes
C(4) N(1) C(7) 128.92502207149 1_555 1_555 1_555 yes
C(4) N(1) H(1N) 114.16178715023 1_555 1_555 1_555 yes
C(7) N(1) H(1N) 116.8377037901 1_555 1_555 1_555 yes
O(1) C(1) C(2) 119.22336365651 1_555 1_555 1_555 yes
O(1) C(1) C(6) 121.19974370517 1_555 1_555 1_555 yes
C(2) C(1) C(6) 119.57508925977 1_555 1_555 1_555 yes
C(1) C(2) C(3) 120.42403378831 1_555 1_555 1_555 yes
C(1) C(2) H(2) 119.00732913377 1_555 1_555 1_555 yes
C(3) C(2) H(2) 120.5308054436 1_555 1_555 1_555 yes
C(2) C(3) C(4) 119.94652091739 1_555 1_555 1_555 yes
C(2) C(3) H(3) 119.62818784633 1_555 1_555 1_555 yes
C(4) C(3) H(3) 120.35539520906 1_555 1_555 1_555 yes
N(1) C(4) C(3) 124.33762071904 1_555 1_555 1_555 yes
N(1) C(4) C(5) 116.30020946118 1_555 1_555 1_555 yes
C(3) C(4) C(5) 119.3020779447 1_555 1_555 1_555 yes
C(4) C(5) C(6) 120.59969919829 1_555 1_555 1_555 yes
C(4) C(5) H(5) 119.73339100505 1_555 1_555 1_555 yes
C(6) C(5) H(5) 119.66685089333 1_555 1_555 1_555 yes
C(1) C(6) C(5) 120.07552115065 1_555 1_555 1_555 yes
C(1) C(6) H(6) 119.13193368205 1_555 1_555 1_555 yes
C(5) C(6) H(6) 120.79012502755 1_555 1_555 1_555 yes
O(2) C(7) N(1) 123.15975448144 1_555 1_555 1_555 yes
O(2) C(7) C(8) 122.42008261148 1_555 1_555 1_555 yes
N(1) C(7) C(8) 114.41664041578 1_555 1_555 1_555 yes
C(7) C(8) H(8C) 109.24799499044 1_555 1_555 1_555 yes
C(7) C(8) H(8B) 111.31684002982 1_555 1_555 1_555 yes
C(7) C(8) H(8A) 112.9848082173 1_555 1_555 1_555 yes
H(8C) C(8) H(8B) 108.98098856905 1_555 1_555 1_555 yes
H(8C) C(8) H(8A) 106.52830396796 1_555 1_555 1_555 yes
H(8B) C(8) H(8A) 107.60509179531 1_555 1_555 1_555 yes

loop_
_geom_bond_atom_site_label_1
_geom_bond_atom_site_label_2
_geom_bond_distance
_geom_bond_site_symmetry_1
_geom_bond_site_symmetry_2
_geom_bond_publ_flag
O(1) C(1) 1.3668957741305 1_555 1_555 yes
O(1) H(1O) 0.98999645153089 1_555 1_555 yes
O(2) C(7) 1.2378031232062 1_555 1_555 yes
N(1) C(4) 1.41546881914 1_555 1_555 yes
N(1) C(7) 1.3488664772318 1_555 1_555 yes
N(1) H(1N) 1.0150023310292 1_555 1_555 yes
C(1) C(2) 1.3953537301168 1_555 1_555 yes
C(1) C(6) 1.3959481521396 1_555 1_555 yes
C(2) C(3) 1.3962072055806 1_555 1_555 yes
C(2) H(2) 1.0799967345862 1_555 1_555 yes
C(3) C(4) 1.3989913383475 1_555 1_555 yes
C(3) H(3) 1.07999174501 1_555 1_555 yes
C(4) C(5) 1.3996068351955 1_555 1_555 yes
C(5) C(6) 1.3891543245175 1_555 1_555 yes
C(5) H(5) 1.0799946924826 1_555 1_555 yes
C(6) H(6) 1.0799935729091 1_555 1_555 yes
C(7) C(8) 1.5092021595754 1_555 1_555 yes
C(8) H(8C) 1.0800021746683 1_555 1_555 yes
C(8) H(8B) 1.0799990114916 1_555 1_555 yes
C(8) H(8A) 1.0800038526239 1_555 1_555 yes
